data_4347690
loop_
_publ_author_name
'Chen, Juan'
'Zhou, Hulan'
'Xu, Feng'

_publ_section_title
;
 Bottom-Up Self-Assembly of the Sphere-Shaped Icosametallic Oxo Clusters
 {Cu20} and {Cu12Zn8}.
;
_journal_issue 10
_journal_name_full 'Inorganic chemistry'
_journal_page_first 4695
_journal_page_last 4697
_journal_paper_doi 10.1021/acs.inorgchem.6b00487
_journal_volume 55
_journal_year 2016
_chemical_formula_sum 'C53 H168 Cu20 N8 O70'
_chemical_formula_weight 3308.75
_space_group_IT_number 86
_space_group_name_Hall '-P 4bc'
_space_group_name_H-M_alt 'P 42/n :2'
_symmetry_cell_setting tetragonal
_symmetry_space_group_name_H-M 'P 42/n :2'
_atom_sites_solution_hydrogens geom
_atom_sites_solution_primary direct
_atom_sites_solution_secondary difmap
_audit_creation_method SHELXL-97
_cell_angle_alpha 90.00
_cell_angle_beta 90.00
_cell_angle_gamma 90.00
_cell_formula_units_Z 2
_cell_length_a 16.5194(9)
_cell_length_b 16.5194(9)
_cell_length_c 21.640(2)
_cell_measurement_temperature 100(2)
_cell_volume 5905.4(7)
_computing_structure_refinement 'SHELXL-97 (Sheldrick, 1997)'
_computing_structure_solution 'SHELXS-97 (Sheldrick, 1990)'
_diffrn_ambient_temperature 100(2)
_diffrn_measured_fraction_theta_full 0.996
_diffrn_measured_fraction_theta_max 0.996
_diffrn_measurement_device_type bruker-CCD
_diffrn_radiation_monochromator graphite
_diffrn_radiation_source 'fine-focus sealed tube'
_diffrn_radiation_type MoK\a
_diffrn_radiation_wavelength 0.71073
_diffrn_reflns_av_R_equivalents 0.0524
_diffrn_reflns_av_sigmaI/netI 0.0365
_diffrn_reflns_limit_h_max 21
_diffrn_reflns_limit_h_min -22
_diffrn_reflns_limit_k_max 13
_diffrn_reflns_limit_k_min -22
_diffrn_reflns_limit_l_max 28
_diffrn_reflns_limit_l_min -28
_diffrn_reflns_number 43313
_diffrn_reflns_theta_full 28.44
_diffrn_reflns_theta_max 28.44
_diffrn_reflns_theta_min 1.88
_exptl_absorpt_coefficient_mu 3.615
_exptl_absorpt_correction_T_max 0.5317
_exptl_absorpt_correction_T_min 0.5035
_exptl_absorpt_correction_type multi-scan
_exptl_absorpt_process_details sadabs
_exptl_crystal_colour brown
_exptl_crystal_density_diffrn 1.861
_exptl_crystal_density_method 'not measured'
_exptl_crystal_description block
_exptl_crystal_F_000 3364
_exptl_crystal_size_max 0.22
_exptl_crystal_size_mid 0.21
_exptl_crystal_size_min 0.20
_refine_diff_density_max 0.661
_refine_diff_density_min -0.736
_refine_diff_density_rms 0.095
_refine_ls_extinction_method none
_refine_ls_goodness_of_fit_ref 1.056
_refine_ls_hydrogen_treatment mixed
_refine_ls_matrix_type full
_refine_ls_number_parameters 426
_refine_ls_number_reflns 7419
_refine_ls_number_restraints 236
_refine_ls_restrained_S_all 1.074
_refine_ls_R_factor_all 0.0497
_refine_ls_R_factor_gt 0.0320
_refine_ls_shift/su_max 0.008
_refine_ls_shift/su_mean 0.000
_refine_ls_structure_factor_coef Fsqd
_refine_ls_weighting_details 'calc w=1/[\s^2^(Fo^2^)+(0.0224P)^2^+10.2126P] where P=(Fo^2^+2Fc^2^)/3'
_refine_ls_weighting_scheme calc
_refine_ls_wR_factor_gt 0.0706
_refine_ls_wR_factor_ref 0.0787
_reflns_number_gt 5817
_reflns_number_total 7419
_reflns_threshold_expression >2sigma(I)
_cod_data_source_file ic6b00487_si_003.cif
_cod_data_source_block ww
_cod_original_cell_volume 5905.4(8)
_cod_original_sg_symbol_H-M P42/n
_cod_database_code 4347690

loop_
_symmetry_equiv_pos_as_xyz
'x, y, z'
'-x+1/2, -y+1/2, z'
'-y, x+1/2, z+1/2'
'y+1/2, -x, z+1/2'
'-x, -y, -z'
'x-1/2, y-1/2, -z'
'y, -x-1/2, -z-1/2'
'-y-1/2, x, -z-1/2'

loop_
_atom_site_label
_atom_site_type_symbol
_atom_site_fract_x
_atom_site_fract_y
_atom_site_fract_z
_atom_site_U_iso_or_equiv
_atom_site_adp_type
_atom_site_occupancy
_atom_site_symmetry_multiplicity
_atom_site_calc_flag
_atom_site_refinement_flags
_atom_site_disorder_assembly
_atom_site_disorder_group
Cu1 Cu 0.38232(2) 0.20797(2) 0.142168(16) 0.01646(8) Uani 1 1 d . . .
Cu2 Cu 0.38423(2) 0.20958(2) 0.357678(15) 0.01502(8) Uani 1 1 d . C .
Cu3 Cu 0.37869(2) 0.03678(2) 0.376591(16) 0.01903(9) Uani 1 1 d . C .
Cu4 Cu 0.339851(19) 0.06577(2) 0.243804(14) 0.01308(8) Uani 1 1 d . . .
Cu5 Cu 0.36887(2) 0.03672(2) 0.103537(15) 0.01602(8) Uani 1 1 d . C .
O1W O 0.30702(11) 0.14117(12) 0.09291(8) 0.0146(4) Uani 1 1 d D C .
O1 O 0.31915(13) -0.00595(13) 0.02883(9) 0.0225(4) Uani 1 1 d . . .
O2W O 0.27159(11) 0.02659(12) 0.17696(9) 0.0149(4) Uani 1 1 d D C .
H2WC H 0.2405(16) -0.0120(14) 0.1882(14) 0.018 Uiso 1 1 d D . .
O2 O 0.41901(16) 0.05187(19) -0.02303(12) 0.0464(7) Uani 1 1 d . . .
O3W O 0.40995(12) 0.10057(12) 0.17513(8) 0.0162(4) Uani 1 1 d D C .
H3WC H 0.4589(12) 0.099(2) 0.1813(15) 0.019 Uiso 1 1 d D . .
O3 O 0.5685(5) 0.1198(14) 0.1786(4) 0.032(3) Uani 0.43(3) 1 d PDU A 1
O3A O 0.5590(4) 0.1504(9) 0.2669(6) 0.030(2) Uani 0.57(3) 1 d PDU A 2
O4W O 0.40784(11) 0.11216(11) 0.30991(8) 0.0142(4) Uani 1 1 d D C .
H4WC H 0.4567(8) 0.1145(19) 0.2977(14) 0.017 Uiso 1 1 d D . .
O4 O 0.5649(6) 0.1208(12) 0.2815(4) 0.027(2) Uani 0.43(3) 1 d PDU A 1
O4A O 0.5713(4) 0.0824(11) 0.1797(4) 0.032(2) Uani 0.57(3) 1 d PDU A 2
O5W O 0.31005(12) 0.13553(12) 0.40091(9) 0.0177(4) Uani 1 1 d D . .
H5WC H 0.304(2) 0.1522(19) 0.4374(10) 0.021 Uiso 1 1 d D . .
O5 O 0.43296(14) -0.04931(14) 0.25744(10) 0.0289(5) Uani 1 1 d . . .
O6W O 0.46267(12) 0.26637(12) 0.18953(10) 0.0205(4) Uani 1 1 d D C .
H6WC H 0.4969(17) 0.2332(17) 0.2016(15) 0.025 Uiso 1 1 d D . .
O6 O 0.46813(15) -0.03603(13) 0.35673(10) 0.0290(5) Uani 1 1 d . . .
O7 O 0.3059(3) 0.2125(3) 0.51725(16) 0.0466(14) Uani 0.810(13) 1 d PDU B 1
H7WC H 0.3578 0.2362 0.5295 0.056 Uiso 0.405(7) 1 d PR B 1
O7A O 0.2589(18) 0.1885(9) 0.5099(7) 0.059(7) Uani 0.190(13) 1 d PDU B 2
H7AB H 0.2137 0.1518 0.5187 0.071 Uiso 0.095(7) 1 d PR B 2
O7W O 0.2792(2) 0.1906(2) 0.21867(17) 0.0434(8) Uani 0.75 1 d PU C 1
O7WA O 0.2500 0.2500 0.1920(4) 0.0434(8) Uani 0.50 2 d SPU C 2
O8W O 0.50537(18) 0.15524(17) 0.05871(12) 0.0421(7) Uani 1 1 d D . .
H8WB H 0.483(2) 0.1192(19) 0.0371(16) 0.050 Uiso 1 1 d D . .
H8WA H 0.533(2) 0.127(2) 0.0845(16) 0.050 Uiso 1 1 d D . .
O9W O 0.48461(17) 0.15240(17) 0.44286(13) 0.0382(6) Uani 1 1 d D . .
H9WA H 0.502(2) 0.1992(15) 0.4508(18) 0.048(13) Uiso 1 1 d D . .
H9WB H 0.465(3) 0.136(3) 0.4759(15) 0.074(18) Uiso 1 1 d D . .
O10W O 0.3963(4) -0.0667(4) 0.6010(3) 0.0605(17) Uiso 0.50 1 d PD . .
H10D H 0.4037 -0.0601 0.6447 0.091 Uiso 0.50 1 d PRD . .
H10F H 0.428(5) -0.108(4) 0.600(2) 0.091 Uiso 0.50 1 d PD . .
O11W O 0.4084(2) 0.0806(2) 0.54448(14) 0.0591(9) Uani 1 1 d D . .
H11E H 0.3647(19) 0.108(3) 0.548(3) 0.071 Uiso 1 1 d D . .
H11F H 0.421(3) 0.057(3) 0.5784(13) 0.071 Uiso 1 1 d D . .
N1 N 0.44511(16) -0.05376(16) 0.11815(12) 0.0218(5) Uani 1 1 d D . .
N2 N 0.33724(19) -0.02890(16) 0.44538(13) 0.0278(6) Uani 1 1 d D . .
H2WB H 0.355(2) -0.013(2) 0.4805(9) 0.033 Uiso 1 1 d D . .
H2WA H 0.2864(8) -0.019(2) 0.4446(17) 0.033 Uiso 1 1 d D . .
C1 C 0.35291(19) 0.0166(2) -0.02125(14) 0.0272(7) Uani 1 1 d U C .
C2 C 0.3068(2) -0.0003(3) -0.07972(16) 0.0421(9) Uani 1 1 d U . .
H2A H 0.3379 0.0193 -0.1153 0.063 Uiso 1 1 calc R C .
H2B H 0.2545 0.0277 -0.0783 0.063 Uiso 1 1 calc R . .
H2C H 0.2978 -0.0587 -0.0837 0.063 Uiso 1 1 calc R . .
C3 C 0.4888(2) -0.1969(2) 0.11470(19) 0.0408(9) Uani 1 1 d U . .
H3A H 0.4722 -0.2518 0.1030 0.061 Uiso 1 1 calc R C .
H3B H 0.5007 -0.1955 0.1591 0.061 Uiso 1 1 calc R . .
H3C H 0.5373 -0.1817 0.0914 0.061 Uiso 1 1 calc R . .
C4 C 0.3422(2) -0.1602(2) 0.13291(16) 0.0323(7) Uani 1 1 d U . .
H4A H 0.3000 -0.1211 0.1219 0.048 Uiso 1 1 calc R C .
H4B H 0.3508 -0.1594 0.1777 0.048 Uiso 1 1 calc R . .
H4C H 0.3254 -0.2146 0.1201 0.048 Uiso 1 1 calc R . .
C5 C 0.4207(2) -0.13783(19) 0.10027(14) 0.0259(7) Uani 1 1 d U C .
H5A H 0.4107 -0.1388 0.0547 0.031 Uiso 1 1 calc R . .
C6 C 0.2500 0.2500 0.2500 0.0086(8) Uani 1 4 d SU . .
C7 C 0.60086(18) 0.1144(2) 0.22900(14) 0.0251(6) Uani 1 1 d DU . .
C8 C 0.6912(2) 0.1071(3) 0.23628(19) 0.0517(11) Uani 1 1 d U A .
H8A H 0.7035 0.0789 0.2750 0.077 Uiso 1 1 calc R . .
H8B H 0.7154 0.1612 0.2370 0.077 Uiso 1 1 calc R . .
H8C H 0.7134 0.0763 0.2015 0.077 Uiso 1 1 calc R . .
C9 C 0.4796(2) -0.06033(19) 0.30122(14) 0.0253(7) Uani 1 1 d U C .
C10 C 0.5568(3) -0.1071(3) 0.29066(18) 0.0480(11) Uani 1 1 d U . .
H10A H 0.5604 -0.1230 0.2471 0.072 Uiso 1 1 calc R C .
H10B H 0.5568 -0.1557 0.3167 0.072 Uiso 1 1 calc R . .
H10C H 0.6034 -0.0731 0.3014 0.072 Uiso 1 1 calc R . .
C11 C 0.3477(3) -0.1184(2) 0.44233(18) 0.0410(9) Uani 1 1 d U C .
H11A H 0.4070 -0.1302 0.4392 0.049 Uiso 1 1 calc R . .
C12 C 0.3157(3) -0.1582(3) 0.5010(2) 0.0623(13) Uani 1 1 d U . .
H12A H 0.3406 -0.1327 0.5372 0.093 Uiso 1 1 calc R C .
H12B H 0.3291 -0.2160 0.5005 0.093 Uiso 1 1 calc R . .
H12C H 0.2568 -0.1516 0.5030 0.093 Uiso 1 1 calc R . .
C13 C 0.3070(3) -0.1506(2) 0.3850(2) 0.0496(10) Uani 1 1 d U . .
H13A H 0.3296 -0.1238 0.3485 0.074 Uiso 1 1 calc R C .
H13B H 0.2487 -0.1399 0.3873 0.074 Uiso 1 1 calc R . .
H13C H 0.3161 -0.2091 0.3820 0.074 Uiso 1 1 calc R . .
C14 C 0.2500 0.2500 0.5428(2) 0.0359(11) Uani 1 2 d SDU . .
C15 C 0.2500 0.2500 0.6122(3) 0.0560(16) Uani 1 2 d SU B .
H15A H 0.2051 0.2834 0.6273 0.084 Uiso 0.50 1 calc PR . .
H15B H 0.3013 0.2722 0.6273 0.084 Uiso 0.50 1 calc PR . .
H15C H 0.2436 0.1944 0.6273 0.084 Uiso 0.50 1 calc PR . .
H1WB H 0.4878(18) -0.038(3) 0.0986(19) 0.067 Uiso 1 1 d D . .
H1WA H 0.455(3) -0.051(3) 0.1571(7) 0.067 Uiso 1 1 d D . .
H1WC H 0.294(3) 0.157(3) 0.0580(10) 0.067 Uiso 1 1 d D . .

loop_
_atom_site_aniso_label
_atom_site_aniso_U_11
_atom_site_aniso_U_22
_atom_site_aniso_U_33
_atom_site_aniso_U_23
_atom_site_aniso_U_13
_atom_site_aniso_U_12
Cu1 0.01291(17) 0.01656(17) 0.01991(17) -0.00587(13) -0.00204(13) -0.00140(13)
Cu2 0.01657(17) 0.01104(16) 0.01747(16) -0.00267(12) 0.00252(13) -0.00090(13)
Cu3 0.0284(2) 0.01327(17) 0.01540(16) 0.00116(13) 0.00483(14) 0.00251(15)
Cu4 0.01312(15) 0.01327(15) 0.01286(14) -0.00067(12) -0.00081(12) -0.00007(12)
Cu5 0.01415(17) 0.01915(18) 0.01477(15) -0.00631(13) 0.00024(12) 0.00086(14)
O1W 0.0123(9) 0.0176(10) 0.0139(9) -0.0017(7) 0.0000(7) -0.0019(7)
O1 0.0220(11) 0.0274(11) 0.0181(10) -0.0072(8) -0.0029(8) -0.0010(9)
O2W 0.0139(9) 0.0138(9) 0.0169(9) -0.0011(7) -0.0009(7) -0.0011(7)
O2 0.0300(14) 0.077(2) 0.0318(13) -0.0189(13) 0.0066(11) -0.0208(14)
O3W 0.0118(9) 0.0214(10) 0.0153(9) -0.0035(8) 0.0001(7) -0.0021(8)
O3 0.016(3) 0.047(7) 0.033(3) 0.015(4) -0.004(2) 0.009(4)
O3A 0.018(2) 0.028(4) 0.044(4) -0.017(3) 0.000(2) 0.006(2)
O4W 0.0138(9) 0.0134(9) 0.0154(9) -0.0016(7) 0.0014(7) -0.0008(8)
O4 0.017(3) 0.032(6) 0.031(3) -0.002(3) 0.000(3) 0.008(3)
O4A 0.018(2) 0.048(6) 0.031(3) -0.005(3) -0.0053(18) 0.010(3)
O5W 0.0183(10) 0.0148(10) 0.0199(9) -0.0034(8) 0.0050(8) -0.0017(8)
O5 0.0328(13) 0.0262(12) 0.0277(11) -0.0082(9) 0.0019(10) 0.0053(10)
O6W 0.0158(10) 0.0165(10) 0.0294(11) -0.0073(8) -0.0064(8) 0.0034(8)
O6 0.0483(15) 0.0198(11) 0.0190(10) 0.0006(8) 0.0088(10) 0.0110(10)
O7 0.044(3) 0.067(3) 0.0290(17) -0.0133(16) 0.0035(16) 0.000(2)
O7A 0.064(11) 0.071(10) 0.043(8) -0.013(7) 0.005(7) 0.010(8)
O7W 0.0433(10) 0.0437(10) 0.0431(10) -0.0014(7) 0.0003(7) -0.0002(7)
O7WA 0.0433(10) 0.0437(10) 0.0431(10) -0.0014(7) 0.0003(7) -0.0002(7)
O8W 0.0503(18) 0.0479(17) 0.0281(13) -0.0085(12) 0.0009(12) -0.0139(14)
O9W 0.0357(15) 0.0390(16) 0.0399(15) -0.0030(12) -0.0136(12) -0.0016(12)
O11W 0.099(3) 0.0467(19) 0.0316(14) 0.0017(13) -0.0124(17) -0.0079(18)
N1 0.0204(13) 0.0232(13) 0.0218(12) -0.0071(11) 0.0022(10) 0.0025(11)
N2 0.0413(17) 0.0172(13) 0.0250(13) 0.0028(11) 0.0107(13) 0.0045(12)
C1 0.0195(15) 0.0400(19) 0.0221(14) -0.0148(13) 0.0027(12) 0.0003(13)
C2 0.0333(19) 0.070(3) 0.0225(16) -0.0129(17) -0.0022(14) -0.0101(18)
C3 0.042(2) 0.0299(18) 0.050(2) -0.0079(16) -0.0023(17) 0.0109(16)
C4 0.0365(19) 0.0264(17) 0.0338(17) -0.0049(14) 0.0030(14) -0.0039(14)
C5 0.0337(17) 0.0199(15) 0.0242(14) -0.0075(12) 0.0000(13) 0.0029(13)
C6 0.0086(8) 0.0086(8) 0.0087(11) 0.000 0.000 0.000
C7 0.0149(14) 0.0304(16) 0.0299(15) 0.0020(13) -0.0003(12) 0.0025(12)
C8 0.0211(17) 0.096(3) 0.038(2) -0.011(2) -0.0066(15) 0.009(2)
C9 0.0350(17) 0.0180(14) 0.0230(14) 0.0011(11) 0.0065(13) 0.0064(13)
C10 0.055(2) 0.056(2) 0.0337(19) -0.0060(17) -0.0011(17) 0.031(2)
C11 0.054(2) 0.0182(16) 0.050(2) 0.0087(15) 0.0300(18) 0.0058(15)
C12 0.075(3) 0.033(2) 0.078(3) 0.031(2) 0.047(2) 0.016(2)
C13 0.058(2) 0.0220(17) 0.069(2) -0.0102(17) 0.026(2) -0.0093(17)
C14 0.039(3) 0.045(3) 0.024(2) 0.000 0.000 -0.009(2)
C15 0.065(4) 0.074(4) 0.029(3) 0.000 0.000 0.019(3)

loop_
_atom_type_symbol
_atom_type_description
_atom_type_scat_dispersion_real
_atom_type_scat_dispersion_imag
_atom_type_scat_source
C C 0.0033 0.0016 'International Tables Vol C Tables 4.2.6.8 and 6.1.1.4'
H H 0.0000 0.0000 'International Tables Vol C Tables 4.2.6.8 and 6.1.1.4'
N N 0.0061 0.0033 'International Tables Vol C Tables 4.2.6.8 and 6.1.1.4'
O O 0.0106 0.0060 'International Tables Vol C Tables 4.2.6.8 and 6.1.1.4'
Cu Cu 0.3201 1.2651 'International Tables Vol C Tables 4.2.6.8 and 6.1.1.4'

loop_
_geom_angle_atom_site_label_1
_geom_angle_atom_site_label_2
_geom_angle_atom_site_label_3
_geom_angle
_geom_angle_site_symmetry_1
_geom_angle_site_symmetry_3
O6W Cu1 O5W 85.74(9) . 8_656
O6W Cu1 O3W 95.66(8) . .
O5W Cu1 O3W 171.64(8) 8_656 .
O6W Cu1 O1W 175.25(8) . .
O5W Cu1 O1W 97.47(8) 8_656 .
O3W Cu1 O1W 80.67(8) . .
O6W Cu1 O7W 100.46(11) . .
O5W Cu1 O7W 109.08(11) 8_656 .
O3W Cu1 O7W 78.81(11) . .
O1W Cu1 O7W 81.84(10) . .
O6W Cu1 Cu5 132.70(6) . .
O5W Cu1 Cu5 132.90(6) 8_656 .
O3W Cu1 Cu5 42.01(5) . .
O1W Cu1 Cu5 42.77(6) . .
O7W Cu1 Cu5 91.57(9) . .
O2W Cu2 O4W 94.52(8) 8_656 .
O2W Cu2 O5W 169.22(8) 8_656 .
O4W Cu2 O5W 82.17(8) . .
O2W Cu2 O1W 86.58(8) 8_656 8_656
O4W Cu2 O1W 178.87(8) . 8_656
O5W Cu2 O1W 96.71(8) . 8_656
O2W Cu2 O7W 82.55(11) 8_656 8_656
O4W Cu2 O7W 97.80(10) . 8_656
O5W Cu2 O7W 108.02(11) . 8_656
O1W Cu2 O7W 82.58(10) 8_656 8_656
O2W Cu2 Cu3 126.86(6) 8_656 .
O4W Cu2 Cu3 42.76(6) . .
O5W Cu2 Cu3 45.40(6) . .
O1W Cu2 Cu3 136.21(6) 8_656 .
O7W Cu2 Cu3 124.36(9) 8_656 .
O2W Cu2 Cu5 47.80(6) 8_656 8_656
O4W Cu2 Cu5 140.37(6) . 8_656
O5W Cu2 Cu5 132.14(6) . 8_656
O1W Cu2 Cu5 40.63(6) 8_656 8_656
O7W Cu2 Cu5 89.79(9) 8_656 8_656
Cu3 Cu2 Cu5 145.764(16) . 8_656
O6 Cu3 N2 95.18(10) . .
O6 Cu3 O4W 92.48(8) . .
N2 Cu3 O4W 172.33(10) . .
O6 Cu3 O5W 164.27(9) . .
N2 Cu3 O5W 92.98(10) . .
O4W Cu3 O5W 79.65(8) . .
O6 Cu3 O6W 117.85(8) . 7_566
N2 Cu3 O6W 100.88(11) . 7_566
O4W Cu3 O6W 75.12(8) . 7_566
O5W Cu3 O6W 73.52(8) . 7_566
O6 Cu3 Cu2 123.65(7) . .
N2 Cu3 Cu2 131.66(8) . .
O4W Cu3 Cu2 42.39(5) . .
O5W Cu3 Cu2 42.99(5) . .
O6W Cu3 Cu2 86.25(5) 7_566 .
O6 Cu3 Cu4 92.84(6) . .
N2 Cu3 Cu4 138.02(10) . .
O4W Cu3 Cu4 40.88(5) . .
O5W Cu3 Cu4 90.03(6) . .
O6W Cu3 Cu4 40.61(5) 7_566 .
Cu2 Cu3 Cu4 73.222(12) . .
O6W Cu4 O2W 96.30(9) 7_566 .
O6W Cu4 O3W 176.37(9) 7_566 .
O2W Cu4 O3W 82.92(8) . .
O6W Cu4 O4W 84.90(8) 7_566 .
O2W Cu4 O4W 176.58(8) . .
O3W Cu4 O4W 95.68(8) . .
O6W Cu4 O7W 96.74(11) 7_566 .
O2W Cu4 O7W 82.71(11) . .
O3W Cu4 O7W 79.65(11) . .
O4W Cu4 O7W 93.98(11) . .
O6W Cu4 Cu3 51.71(6) 7_566 .
O2W Cu4 Cu3 141.97(6) . .
O3W Cu4 Cu3 130.33(6) . .
O4W Cu4 Cu3 40.69(5) . .
O7W Cu4 Cu3 117.02(9) . .
O1 Cu5 N1 97.34(10) . .
O1 Cu5 O3W 168.90(9) . .
N1 Cu5 O3W 93.37(9) . .
O1 Cu5 O1W 90.08(8) . .
N1 Cu5 O1W 170.24(9) . .
O3W Cu5 O1W 78.96(8) . .
O1 Cu5 O2W 104.87(8) . .
N1 Cu5 O2W 106.46(9) . .
O3W Cu5 O2W 74.66(7) . .
O1W Cu5 O2W 77.53(7) . .
O1 Cu5 Cu1 127.81(7) . .
N1 Cu5 Cu1 128.97(8) . .
O3W Cu5 Cu1 41.30(6) . .
O1W Cu5 Cu1 41.65(5) . .
O2W Cu5 Cu1 85.74(5) . .
O1 Cu5 Cu2 91.12(6) . 7_566
N1 Cu5 Cu2 145.76(8) . 7_566
O3W Cu5 Cu2 81.58(6) . 7_566
O1W Cu5 Cu2 39.64(5) . 7_566
O2W Cu5 Cu2 39.48(5) . 7_566
Cu1 Cu5 Cu2 65.059(11) . 7_566
Cu1 O1W Cu2 109.84(9) . 7_566
Cu1 O1W Cu5 95.58(8) . .
Cu2 O1W Cu5 99.73(8) 7_566 .
C1 O1 Cu5 114.59(19) . .
Cu2 O2W Cu4 109.88(9) 7_566 .
Cu2 O2W Cu5 92.72(8) 7_566 .
Cu4 O2W Cu5 94.92(8) . .
Cu1 O3W Cu4 113.62(10) . .
Cu1 O3W Cu5 96.69(8) . .
Cu4 O3W Cu5 103.40(9) . .
Cu2 O4W Cu3 94.85(8) . .
Cu2 O4W Cu4 126.18(10) . .
Cu3 O4W Cu4 98.44(8) . .
Cu1 O5W Cu2 113.91(10) 7_566 .
Cu1 O5W Cu3 103.58(9) 7_566 .
Cu2 O5W Cu3 91.61(8) . .
Cu1 O6W Cu4 122.62(11) . 8_656
Cu1 O6W Cu3 94.25(8) . 8_656
Cu4 O6W Cu3 87.69(8) 8_656 8_656
C9 O6 Cu3 120.8(2) . .
C6 O7W Cu4 134.9(2) . .
C6 O7W Cu2 125.8(2) . 7_566
Cu4 O7W Cu2 84.86(12) . 7_566
C6 O7W Cu1 122.7(2) . .
Cu4 O7W Cu1 87.82(12) . .
Cu2 O7W Cu1 85.72(12) 7_566 .
C5 N1 Cu5 119.2(2) . .
C11 N2 Cu3 118.3(2) . .
O2 C1 O1 123.3(3) . .
O2 C1 C2 120.5(3) . .
O1 C1 C2 116.1(3) . .
N1 C5 C4 109.6(2) . .
N1 C5 C3 110.1(3) . .
C4 C5 C3 112.2(3) . .
O7WA C6 O7WA 180.000(1) 7_566 .
O7WA C6 O7W 58.20(17) 7_566 8_656
O7WA C6 O7W 121.80(17) . 8_656
O7WA C6 O7W 58.20(17) 7_566 7_566
O7WA C6 O7W 121.80(17) . 7_566
O7W C6 O7W 116.4(3) 8_656 7_566
O7WA C6 O7W 121.80(17) 7_566 .
O7WA C6 O7W 58.20(17) . .
O7W C6 O7W 106.12(15) 8_656 .
O7W C6 O7W 106.12(15) 7_566 .
O7WA C6 O7W 121.80(17) 7_566 2
O7WA C6 O7W 58.20(17) . 2
O7W C6 O7W 106.12(15) 8_656 2
O7W C6 O7W 106.12(15) 7_566 2
O7W C6 O7W 116.4(3) . 2
O3 C7 O3A 108.3(6) . .
O3 C7 O4A 28.5(4) . .
O3A C7 O4A 122.6(5) . .
O3 C7 O4 125.6(6) . .
O3A C7 O4 27.0(3) . .
O4A C7 O4 126.3(6) . .
O3 C7 C8 122.4(6) . .
O3A C7 C8 121.9(5) . .
O4A C7 C8 115.4(4) . .
O4 C7 C8 111.8(5) . .
O5 C9 O6 125.5(3) . .
O5 C9 C10 119.1(3) . .
O6 C9 C10 115.3(3) . .
N2 C11 C13 109.6(3) . .
N2 C11 C12 110.5(3) . .
C13 C11 C12 112.2(4) . .
O7 C14 O7 127.0(5) . 2
O7 C14 O7A 41.6(12) . .
O7 C14 O7A 103.8(11) 2 .
O7 C14 O7A 103.8(11) . 2
O7 C14 O7A 41.6(12) 2 2
O7A C14 O7A 110.5(18) . 2
O7 C14 C15 116.5(3) . .
O7 C14 C15 116.5(3) 2 .
O7A C14 C15 124.8(9) . .
O7A C14 C15 124.8(9) 2 .

loop_
_geom_bond_atom_site_label_1
_geom_bond_atom_site_label_2
_geom_bond_distance
_geom_bond_site_symmetry_2
Cu1 O6W 1.935(2) .
Cu1 O5W 1.949(2) 8_656
Cu1 O3W 1.966(2) .
Cu1 O1W 1.9752(19) .
Cu1 O7W 2.393(4) .
Cu1 Cu5 2.9582(5) .
Cu2 O2W 1.9447(19) 8_656
Cu2 O4W 1.9521(19) .
Cu2 O5W 1.968(2) .
Cu2 O1W 1.9775(19) 8_656
Cu2 O7W 2.363(4) 8_656
Cu2 Cu3 2.8852(5) .
Cu2 Cu5 3.0551(5) 8_656
Cu3 O6 1.953(2) .
Cu3 N2 1.965(3) .
Cu3 O4W 1.9659(19) .
Cu3 O5W 2.055(2) .
Cu3 O6W 2.343(2) 7_566
Cu3 Cu4 2.9830(5) .
Cu4 O6W 1.943(2) 7_566
Cu4 O2W 1.9449(19) .
Cu4 O3W 1.9698(19) .
Cu4 O4W 1.9736(19) .
Cu4 O7W 2.356(4) .
Cu5 O1 1.945(2) .
Cu5 N1 1.980(3) .
Cu5 O3W 1.9933(19) .
Cu5 O1W 2.018(2) .
Cu5 O2W 2.2659(19) .
Cu5 Cu2 3.0551(5) 7_566
O1W Cu2 1.9775(19) 7_566
O1 C1 1.274(4) .
O2W Cu2 1.9447(19) 7_566
O2 C1 1.238(4) .
O3 C7 1.218(7) .
O3A C7 1.226(6) .
O4 C7 1.287(7) .
O4A C7 1.287(6) .
O5W Cu1 1.949(2) 7_566
O5 C9 1.235(4) .
O6W Cu4 1.943(2) 8_656
O6W Cu3 2.343(2) 8_656
O6 C9 1.281(4) .
O7 C14 1.242(4) .
O7A C14 1.250(9) .
O7W C6 1.287(4) .
O7W Cu2 2.363(4) 7_566
O7WA C6 1.254(8) .
N1 C5 1.497(4) .
N2 C11 1.489(4) .
C1 C2 1.503(4) .
C3 C5 1.522(5) .
C4 C5 1.522(5) .
C6 O7WA 1.254(8) 7_566
C6 O7W 1.287(4) 8_656
C6 O7W 1.287(4) 7_566
C6 O7W 1.287(4) 2
C7 C8 1.505(5) .
C9 C10 1.509(5) .
C11 C13 1.509(6) .
C11 C12 1.525(5) .
C14 O7 1.242(4) 2
C14 O7A 1.250(9) 2
C14 C15 1.502(7) .
